data_4105804
loop_
_publ_author_name
'Jeremiah J. Scepaniak'
'T. David Harris'
'Carola S. Vogel'
'J\"org Sutter'
'Karsten Meyer'
'Jeremy M. Smith'

_publ_section_title
;
 Spin Crossover in a Four-Coordinate Iron(II) Complex
;
_journal_name_full 'Journal of the American Chemical Society'
_journal_page_first 3824
_journal_page_last 3827
_journal_paper_doi 10.1021/ja2003473
_journal_volume 133
_journal_year 2011
_chemical_formula_moiety 'C60 H59 B Fe N7 P, C7 H8'
_chemical_formula_sum 'C67 H67 B Fe N7 P'
_chemical_formula_weight 1067.91
_chemical_name_systematic
; 
 ? 
;
_space_group_IT_number 14
_symmetry_cell_setting monoclinic
_symmetry_space_group_name_Hall '-P 2yn'
_symmetry_space_group_name_H-M 'P 1 21/n 1'
_atom_sites_solution_hydrogens geom
_atom_sites_solution_primary direct
_atom_sites_solution_secondary difmap
_audit_creation_method SHELXL-97
_cell_angle_alpha 90.00
_cell_angle_beta 112.5850(10)
_cell_angle_gamma 90.00
_cell_formula_units_Z 4
_cell_length_a 21.9674(16)
_cell_length_b 12.1412(9)
_cell_length_c 22.4515(16)
_cell_measurement_reflns_used 9965
_cell_measurement_temperature 100(2)
_cell_measurement_theta_max 26.86
_cell_measurement_theta_min 2.35
_cell_volume 5528.8(7)
_computing_cell_refinement 'Bruker SAINT'
_computing_data_collection 'Bruker APEX2'
_computing_data_reduction 'Bruker SAINT'
_computing_molecular_graphics 'SHELXTL 6.12 (Bruker AXS, 2002)'
_computing_publication_material 'SHELXTL 6.12 (Bruker AXS, 2002)'
_computing_structure_refinement 'SHELXTL 6.12 (Bruker AXS, 2002)'
_computing_structure_solution 'SHELXTL 6.12 (Bruker AXS, 2002)'
_diffrn_ambient_temperature 100(2)
_diffrn_detector_area_resol_mean 83.33
_diffrn_measured_fraction_theta_full 0.994
_diffrn_measured_fraction_theta_max 0.956
_diffrn_measurement_device_type 'Bruker Smart APEX II'
_diffrn_measurement_method '\f and \w scans'
_diffrn_radiation_monochromator graphite
_diffrn_radiation_source 'fine-focus sealed tube'
_diffrn_radiation_type MoK\a
_diffrn_radiation_wavelength 0.71073
_diffrn_reflns_av_R_equivalents 0.0437
_diffrn_reflns_av_sigmaI/netI 0.0389
_diffrn_reflns_limit_h_max 27
_diffrn_reflns_limit_h_min -27
_diffrn_reflns_limit_k_max 15
_diffrn_reflns_limit_k_min -15
_diffrn_reflns_limit_l_max 28
_diffrn_reflns_limit_l_min -25
_diffrn_reflns_number 52882
_diffrn_reflns_theta_full 25.00
_diffrn_reflns_theta_max 27.10
_diffrn_reflns_theta_min 2.58
_exptl_absorpt_coefficient_mu 0.351
_exptl_absorpt_correction_T_max 0.746
_exptl_absorpt_correction_T_min 0.676
_exptl_absorpt_correction_type multi-scan
_exptl_absorpt_process_details 'SADABS, Bruker-AXS, 2008'
_exptl_crystal_colour orange
_exptl_crystal_density_diffrn 1.283
_exptl_crystal_description block
_exptl_crystal_F_000 2256
_exptl_crystal_size_max 0.28
_exptl_crystal_size_mid 0.21
_exptl_crystal_size_min 0.10
_refine_diff_density_max 1.180
_refine_diff_density_min -0.689
_refine_diff_density_rms 0.070
_refine_ls_extinction_method none
_refine_ls_goodness_of_fit_ref 1.063
_refine_ls_hydrogen_treatment constr
_refine_ls_matrix_type full
_refine_ls_number_parameters 798
_refine_ls_number_reflns 11662
_refine_ls_number_restraints 203
_refine_ls_restrained_S_all 1.087
_refine_ls_R_factor_all 0.0696
_refine_ls_R_factor_gt 0.0477
_refine_ls_shift/su_max 0.001
_refine_ls_shift/su_mean 0.000
_refine_ls_structure_factor_coef Fsqd
_refine_ls_weighting_details 'calc w=1/[\s^2^(Fo^2^)+(0.0680P)^2^+5.6781P] where P=(Fo^2^+2Fc^2^)/3'
_refine_ls_weighting_scheme calc
_refine_ls_wR_factor_gt 0.1267
_refine_ls_wR_factor_ref 0.1418
_reflns_number_gt 8860
_reflns_number_total 11662
_reflns_threshold_expression >2sigma(I)
_cod_data_source_file ja2003473_si_003.cif
_cod_data_source_block cv1030_a_100k
_cod_original_sg_symbol_Hall -P2yn
_cod_database_code 4105804

loop_
_symmetry_equiv_pos_as_xyz
'x, y, z'
'-x+1/2, y+1/2, -z+1/2'
'-x, -y, -z'
'x-1/2, -y-1/2, z-1/2'

loop_
_atom_site_label
_atom_site_type_symbol
_atom_site_fract_x
_atom_site_fract_y
_atom_site_fract_z
_atom_site_U_iso_or_equiv
_atom_site_adp_type
_atom_site_occupancy
_atom_site_symmetry_multiplicity
_atom_site_calc_flag
_atom_site_refinement_flags
_atom_site_disorder_assembly
_atom_site_disorder_group
Fe1 Fe 0.609178(16) 0.29216(3) 0.769525(16) 0.01566(10) Uani 1 1 d . . .
P1 P 0.61152(3) 0.31466(5) 0.91836(3) 0.01828(14) Uani 1 1 d . . .
N1 N 0.68395(9) 0.28620(15) 0.68367(9) 0.0159(4) Uani 1 1 d . . .
N2 N 0.75879(10) 0.29752(15) 0.78038(10) 0.0173(4) Uani 1 1 d . . .
N3 N 0.56586(10) 0.35942(16) 0.63392(9) 0.0165(4) Uani 1 1 d . . .
N4 N 0.50627(10) 0.45966(16) 0.67067(10) 0.0196(4) Uani 1 1 d . . .
N5 N 0.58972(10) 0.15604(16) 0.65338(9) 0.0166(4) Uani 1 1 d . . .
N6 N 0.57089(10) 0.04637(16) 0.72071(10) 0.0180(4) Uani 1 1 d . . .
N7 N 0.61677(11) 0.28492(18) 0.85452(11) 0.0255(5) Uani 1 1 d . A .
B1 B 0.61320(13) 0.2648(2) 0.63026(13) 0.0164(5) Uani 1 1 d . . .
C1 C 0.69209(12) 0.29737(18) 0.74650(11) 0.0170(5) Uani 1 1 d . . .
C2 C 0.74534(12) 0.27739(18) 0.67933(12) 0.0174(5) Uani 1 1 d . . .
H2A H 0.7530 0.2673 0.6408 0.021 Uiso 1 1 calc R . .
C3 C 0.79156(12) 0.28560(19) 0.73883(12) 0.0193(5) Uani 1 1 d . . .
H3A H 0.8379 0.2837 0.7505 0.023 Uiso 1 1 calc R . .
C4 C 0.55607(12) 0.38491(19) 0.68869(12) 0.0183(5) Uani 1 1 d . . .
C5 C 0.52189(12) 0.41870(19) 0.58264(12) 0.0186(5) Uani 1 1 d . . .
H5A H 0.5187 0.4158 0.5393 0.022 Uiso 1 1 calc R . .
C6 C 0.48439(13) 0.4813(2) 0.60484(12) 0.0218(5) Uani 1 1 d . . .
H6A H 0.4500 0.5301 0.5805 0.026 Uiso 1 1 calc R . .
C7 C 0.58174(12) 0.15442(19) 0.71082(12) 0.0181(5) Uani 1 1 d . . .
C8 C 0.58719(12) 0.04898(19) 0.63048(12) 0.0184(5) Uani 1 1 d . . .
H8A H 0.5932 0.0278 0.5924 0.022 Uiso 1 1 calc R . .
C9 C 0.57473(12) -0.0191(2) 0.67145(12) 0.0199(5) Uani 1 1 d . . .
H9A H 0.5695 -0.0968 0.6676 0.024 Uiso 1 1 calc R . .
C10 C 0.61260(12) 0.26027(19) 0.55835(12) 0.0181(5) Uani 1 1 d . . .
C11 C 0.56867(13) 0.1941(2) 0.50945(12) 0.0234(5) Uani 1 1 d . . .
H11A H 0.5379 0.1499 0.5189 0.028 Uiso 1 1 calc R . .
C12 C 0.56873(14) 0.1911(2) 0.44769(13) 0.0283(6) Uani 1 1 d . . .
H12A H 0.5388 0.1440 0.4161 0.034 Uiso 1 1 calc R . .
C13 C 0.61203(14) 0.2560(2) 0.43155(13) 0.0276(6) Uani 1 1 d . . .
H13A H 0.6132 0.2519 0.3898 0.033 Uiso 1 1 calc R . .
C14 C 0.65354(13) 0.3271(2) 0.47757(13) 0.0251(6) Uani 1 1 d . . .
H14A H 0.6824 0.3742 0.4669 0.030 Uiso 1 1 calc R . .
C15 C 0.65304(12) 0.3296(2) 0.53906(12) 0.0201(5) Uani 1 1 d . . .
H15A H 0.6812 0.3803 0.5695 0.024 Uiso 1 1 calc R . .
C16 C 0.79202(12) 0.30542(19) 0.84924(12) 0.0181(5) Uani 1 1 d . . .
C17 C 0.83240(12) 0.2182(2) 0.88297(12) 0.0211(5) Uani 1 1 d . . .
C18 C 0.86901(12) 0.2315(2) 0.94867(12) 0.0244(6) Uani 1 1 d . . .
H18A H 0.8974 0.1738 0.9719 0.029 Uiso 1 1 calc R . .
C19 C 0.86522(13) 0.3269(2) 0.98116(13) 0.0257(6) Uani 1 1 d . . .
C20 C 0.82290(13) 0.4098(2) 0.94652(13) 0.0240(5) Uani 1 1 d . . .
H20A H 0.8189 0.4743 0.9687 0.029 Uiso 1 1 calc R . .
C21 C 0.78623(12) 0.4021(2) 0.88074(12) 0.0198(5) Uani 1 1 d . . .
C22 C 0.83624(13) 0.1100(2) 0.85106(13) 0.0253(6) Uani 1 1 d . . .
H22A H 0.7981 0.1033 0.8102 0.038 Uiso 1 1 calc R . .
H22B H 0.8362 0.0489 0.8796 0.038 Uiso 1 1 calc R . .
H22C H 0.8769 0.1078 0.8428 0.038 Uiso 1 1 calc R . .
C23 C 0.90442(15) 0.3395(3) 1.05247(13) 0.0359(7) Uani 1 1 d . . .
H23A H 0.9340 0.2763 1.0682 0.054 Uiso 1 1 calc R . .
H23B H 0.8743 0.3431 1.0752 0.054 Uiso 1 1 calc R . .
H23C H 0.9305 0.4074 1.0603 0.054 Uiso 1 1 calc R . .
C24 C 0.74365(13) 0.4961(2) 0.84491(13) 0.0244(5) Uani 1 1 d . . .
H24A H 0.7510 0.5596 0.8738 0.037 Uiso 1 1 calc R . .
H24B H 0.6972 0.4742 0.8294 0.037 Uiso 1 1 calc R . .
H24C H 0.7549 0.5161 0.8081 0.037 Uiso 1 1 calc R . .
C25 C 0.55879(13) 0.00742(18) 0.77551(12) 0.0205(5) Uani 1 1 d . . .
C26 C 0.61134(13) -0.00160(19) 0.83510(12) 0.0223(5) Uani 1 1 d . . .
C27 C 0.59761(15) -0.0370(2) 0.88770(13) 0.0288(6) Uani 1 1 d . . .
H27A H 0.6327 -0.0430 0.9287 0.035 Uiso 1 1 calc R . .
C28 C 0.53419(16) -0.0636(2) 0.88190(14) 0.0307(6) Uani 1 1 d . . .
C29 C 0.48323(15) -0.0548(2) 0.82185(14) 0.0277(6) Uani 1 1 d . . .
H29A H 0.4398 -0.0738 0.8174 0.033 Uiso 1 1 calc R . .
C30 C 0.49409(13) -0.01878(19) 0.76765(13) 0.0226(5) Uani 1 1 d . . .
C31 C 0.68019(13) 0.0300(2) 0.84310(13) 0.0262(6) Uani 1 1 d . . .
H31A H 0.6887 0.0049 0.8055 0.039 Uiso 1 1 calc R . .
H31B H 0.7118 -0.0046 0.8822 0.039 Uiso 1 1 calc R . .
H31C H 0.6850 0.1102 0.8468 0.039 Uiso 1 1 calc R . .
C32 C 0.5208(2) -0.1000(3) 0.94020(16) 0.0460(8) Uani 1 1 d . . .
H32A H 0.5566 -0.0746 0.9796 0.069 Uiso 1 1 calc R . .
H32B H 0.5181 -0.1805 0.9407 0.069 Uiso 1 1 calc R . .
H32C H 0.4790 -0.0683 0.9381 0.069 Uiso 1 1 calc R . .
C33 C 0.43770(14) -0.0069(2) 0.70402(14) 0.0306(6) Uani 1 1 d . . .
H33A H 0.3961 -0.0181 0.7097 0.046 Uiso 1 1 calc R . .
H33B H 0.4417 -0.0619 0.6738 0.046 Uiso 1 1 calc R . .
H33C H 0.4383 0.0671 0.6868 0.046 Uiso 1 1 calc R . .
C34 C 0.47778(12) 0.5022(2) 0.71417(12) 0.0204(5) Uani 1 1 d . . .
C35 C 0.49093(13) 0.6110(2) 0.73592(13) 0.0240(5) Uani 1 1 d . . .
C36 C 0.46518(14) 0.6482(2) 0.77980(14) 0.0284(6) Uani 1 1 d . . .
H36A H 0.4721 0.7228 0.7936 0.034 Uiso 1 1 calc R . .
C37 C 0.42957(14) 0.5799(2) 0.80432(14) 0.0280(6) Uani 1 1 d . . .
C38 C 0.41763(13) 0.4728(2) 0.78180(13) 0.0253(6) Uani 1 1 d . . .
H38A H 0.3931 0.4254 0.7980 0.030 Uiso 1 1 calc R . .
C39 C 0.44050(12) 0.4322(2) 0.73596(12) 0.0214(5) Uani 1 1 d . . .
C40 C 0.53599(15) 0.6833(2) 0.71698(15) 0.0309(6) Uani 1 1 d . . .
H40A H 0.5371 0.7572 0.7350 0.046 Uiso 1 1 calc R . .
H40B H 0.5197 0.6880 0.6699 0.046 Uiso 1 1 calc R . .
H40C H 0.5805 0.6520 0.7338 0.046 Uiso 1 1 calc R . .
C41 C 0.40828(18) 0.6208(3) 0.85663(16) 0.0424(8) Uani 1 1 d . . .
H41A H 0.3805 0.5651 0.8654 0.064 Uiso 1 1 calc R . .
H41B H 0.3832 0.6892 0.8426 0.064 Uiso 1 1 calc R . .
H41C H 0.4473 0.6347 0.8959 0.064 Uiso 1 1 calc R . .
C42 C 0.42629(14) 0.3150(2) 0.71232(14) 0.0287(6) Uani 1 1 d . . .
H42A H 0.4075 0.3143 0.6651 0.043 Uiso 1 1 calc R . .
H42B H 0.3948 0.2822 0.7285 0.043 Uiso 1 1 calc R . .
H42C H 0.4673 0.2724 0.7281 0.043 Uiso 1 1 calc R . .
C43 C 0.6641(6) 0.2254(15) 0.9865(6) 0.026(2) Uani 0.67(2) 1 d PDU A 1
C44 C 0.7261(6) 0.1967(15) 0.9878(6) 0.021(2) Uani 0.67(2) 1 d PDU A 1
H44A H 0.7415 0.2274 0.9573 0.025 Uiso 0.67(2) 1 calc PR A 1
C45 C 0.7651(6) 0.1227(10) 1.0340(6) 0.037(2) Uani 0.67(2) 1 d PDU A 1
H45A H 0.8085 0.1065 1.0370 0.045 Uiso 0.67(2) 1 calc PR A 1
C46 C 0.7404(4) 0.0727(9) 1.0755(5) 0.049(2) Uani 0.67(2) 1 d PDU A 1
H46A H 0.7669 0.0213 1.1066 0.058 Uiso 0.67(2) 1 calc PR A 1
C47 C 0.6777(4) 0.0970(10) 1.0719(5) 0.051(2) Uani 0.67(2) 1 d PDU A 1
H47A H 0.6612 0.0620 1.1006 0.061 Uiso 0.67(2) 1 calc PR A 1
C48 C 0.6385(4) 0.1720(9) 1.0270(4) 0.0376(18) Uani 0.67(2) 1 d PDU A 1
H48A H 0.5949 0.1869 1.0237 0.045 Uiso 0.67(2) 1 calc PR A 1
C49 C 0.63699(13) 0.4556(2) 0.94541(13) 0.0237(5) Uani 1 1 d . A .
C50 C 0.69024(15) 0.4826(3) 1.00106(16) 0.0411(8) Uani 1 1 d . . .
H50A H 0.7120 0.4271 1.0317 0.049 Uiso 1 1 calc R A .
C51 C 0.71197(17) 0.5921(3) 1.0121(2) 0.0579(12) Uani 1 1 d . A .
H51A H 0.7493 0.6101 1.0498 0.070 Uiso 1 1 calc R . .
C52 C 0.68021(18) 0.6729(3) 0.9694(2) 0.0532(11) Uani 1 1 d . . .
H52A H 0.6953 0.7468 0.9776 0.064 Uiso 1 1 calc R A .
C53 C 0.62654(18) 0.6481(2) 0.91462(18) 0.0419(8) Uani 1 1 d . A .
H53A H 0.6039 0.7048 0.8853 0.050 Uiso 1 1 calc R . .
C54 C 0.60537(15) 0.5392(2) 0.90223(15) 0.0311(6) Uani 1 1 d . . .
H54A H 0.5688 0.5218 0.8638 0.037 Uiso 1 1 calc R A .
C55 C 0.52902(12) 0.30122(19) 0.91869(12) 0.0199(5) Uani 1 1 d . A .
C56 C 0.50389(13) 0.3662(2) 0.95522(13) 0.0239(5) Uani 1 1 d . . .
H56A H 0.5306 0.4223 0.9823 0.029 Uiso 1 1 calc R A .
C57 C 0.44020(13) 0.3498(2) 0.95230(14) 0.0270(6) Uani 1 1 d . A .
H57A H 0.4234 0.3948 0.9771 0.032 Uiso 1 1 calc R . .
C58 C 0.40137(14) 0.2677(2) 0.91320(14) 0.0298(6) Uani 1 1 d . . .
H58A H 0.3579 0.2563 0.9113 0.036 Uiso 1 1 calc R A .
C59 C 0.42570(14) 0.2024(2) 0.87698(14) 0.0304(6) Uani 1 1 d . A .
H59A H 0.3990 0.1459 0.8504 0.036 Uiso 1 1 calc R . .
C60 C 0.48923(13) 0.2192(2) 0.87942(13) 0.0252(6) Uani 1 1 d . . .
H60A H 0.5056 0.1745 0.8542 0.030 Uiso 1 1 calc R A .
C101 C 0.7878(6) -0.3033(12) 1.1816(6) 0.191(6) Uani 0.610(7) 1 d PGDU B 1
H101 H 0.8046 -0.3487 1.1570 0.229 Uiso 0.610(7) 1 calc PR B 1
C102 C 0.7869(6) -0.1895(13) 1.1744(6) 0.218(6) Uani 0.610(7) 1 d PGDU B 1
H102 H 0.8031 -0.1571 1.1449 0.261 Uiso 0.610(7) 1 calc PR B 1
C103 C 0.7624(8) -0.1231(10) 1.2105(8) 0.259(7) Uani 0.610(7) 1 d PGDU B 1
H103 H 0.7618 -0.0453 1.2055 0.311 Uiso 0.610(7) 1 calc PR B 1
C104 C 0.7387(8) -0.1704(15) 1.2537(7) 0.284(8) Uani 0.610(7) 1 d PGDU B 1
H104 H 0.7219 -0.1250 1.2784 0.341 Uiso 0.610(7) 1 calc PR B 1
C105 C 0.7396(8) -0.2842(16) 1.2610(7) 0.288(7) Uani 0.610(7) 1 d PGDU B 1
H105 H 0.7234 -0.3165 1.2905 0.346 Uiso 0.610(7) 1 calc PR B 1
C106 C 0.7642(7) -0.3506(10) 1.2249(8) 0.236(6) Uani 0.610(7) 1 d PGDU B 1
C107 C 0.7711(6) -0.4778(11) 1.2390(6) 0.134(5) Uani 0.610(7) 1 d PDU B 1
H10A H 0.7891 -0.5134 1.2102 0.202 Uiso 0.610(7) 1 calc PR B 1
H10B H 0.7277 -0.5090 1.2318 0.202 Uiso 0.610(7) 1 calc PR B 1
H10C H 0.8009 -0.4902 1.2839 0.202 Uiso 0.610(7) 1 calc PR B 1
C111 C 0.7284(5) -0.1778(10) 1.3152(4) 0.095(4) Uani 0.390(7) 1 d PGDU B 2
H111 H 0.7173 -0.1855 1.3519 0.114 Uiso 0.390(7) 1 calc PR B 2
C112 C 0.7409(5) -0.2707(7) 1.2855(4) 0.111(4) Uani 0.390(7) 1 d PGDU B 2
H112 H 0.7384 -0.3419 1.3020 0.133 Uiso 0.390(7) 1 calc PR B 2
C113 C 0.7572(4) -0.2595(6) 1.2318(4) 0.084(4) Uani 0.390(7) 1 d PGDU B 2
H113 H 0.7658 -0.3229 1.2116 0.101 Uiso 0.390(7) 1 calc PR B 2
C114 C 0.7610(4) -0.1553(7) 1.2078(3) 0.055(3) Uani 0.390(7) 1 d PGDU B 2
H114 H 0.7721 -0.1476 1.1711 0.066 Uiso 0.390(7) 1 calc PR B 2
C115 C 0.7485(4) -0.0624(5) 1.2374(5) 0.088(4) Uani 0.390(7) 1 d PGDU B 2
H115 H 0.7511 0.0088 1.2210 0.106 Uiso 0.390(7) 1 calc PR B 2
C116 C 0.7322(4) -0.0736(8) 1.2911(5) 0.093(4) Uani 0.390(7) 1 d PGDU B 2
C117 C 0.7367(8) 0.0468(11) 1.3215(8) 0.127(6) Uani 0.390(7) 1 d PDU B 2
H11B H 0.7252 0.0429 1.3596 0.191 Uiso 0.390(7) 1 calc PR B 2
H11C H 0.7059 0.0961 1.2895 0.191 Uiso 0.390(7) 1 calc PR B 2
H11D H 0.7817 0.0750 1.3342 0.191 Uiso 0.390(7) 1 calc PR B 2
C43A C 0.6586(12) 0.231(3) 0.9823(12) 0.027(4) Uani 0.33(2) 1 d PDU A 2
C44A C 0.7211(14) 0.202(4) 0.9853(15) 0.035(5) Uani 0.33(2) 1 d PDU A 2
H44B H 0.7334 0.2234 0.9508 0.042 Uiso 0.33(2) 1 calc PR A 2
C45A C 0.7662(13) 0.144(2) 1.0363(12) 0.038(4) Uani 0.33(2) 1 d PDU A 2
H45B H 0.8068 0.1214 1.0345 0.046 Uiso 0.33(2) 1 calc PR A 2
C46A C 0.7523(8) 0.118(2) 1.0905(9) 0.048(4) Uani 0.33(2) 1 d PDU A 2
H46B H 0.7833 0.0799 1.1261 0.058 Uiso 0.33(2) 1 calc PR A 2
C47A C 0.6923(8) 0.151(2) 1.0906(8) 0.047(4) Uani 0.33(2) 1 d PDU A 2
H47B H 0.6808 0.1320 1.1260 0.057 Uiso 0.33(2) 1 calc PR A 2
C48A C 0.6481(8) 0.2109(17) 1.0390(7) 0.038(3) Uani 0.33(2) 1 d PDU A 2
H48B H 0.6093 0.2393 1.0426 0.045 Uiso 0.33(2) 1 calc PR A 2

loop_
_atom_site_aniso_label
_atom_site_aniso_U_11
_atom_site_aniso_U_22
_atom_site_aniso_U_33
_atom_site_aniso_U_23
_atom_site_aniso_U_13
_atom_site_aniso_U_12
Fe1 0.01871(18) 0.01516(17) 0.01280(18) 0.00049(12) 0.00570(14) 0.00053(13)
P1 0.0226(3) 0.0181(3) 0.0146(3) -0.0002(2) 0.0076(3) 0.0020(2)
N1 0.0175(10) 0.0161(9) 0.0139(10) 0.0007(7) 0.0059(8) 0.0012(8)
N2 0.0197(10) 0.0151(9) 0.0148(10) 0.0004(7) 0.0040(8) 0.0005(8)
N3 0.0187(10) 0.0158(9) 0.0128(10) 0.0010(7) 0.0038(8) -0.0004(8)
N4 0.0208(10) 0.0181(10) 0.0211(11) -0.0014(8) 0.0096(9) 0.0010(8)
N5 0.0177(10) 0.0164(9) 0.0151(10) -0.0013(7) 0.0056(8) 0.0006(8)
N6 0.0231(10) 0.0148(9) 0.0172(11) 0.0002(7) 0.0091(9) 0.0007(8)
N7 0.0339(12) 0.0239(11) 0.0212(12) -0.0017(9) 0.0133(10) 0.0018(9)
B1 0.0178(13) 0.0163(12) 0.0141(13) -0.0012(9) 0.0049(11) -0.0007(10)
C1 0.0214(12) 0.0140(10) 0.0134(12) 0.0018(8) 0.0041(10) 0.0015(9)
C2 0.0197(11) 0.0157(11) 0.0179(12) -0.0005(9) 0.0085(10) -0.0004(9)
C3 0.0201(12) 0.0167(11) 0.0221(13) 0.0016(9) 0.0093(10) 0.0002(9)
C4 0.0200(12) 0.0165(11) 0.0178(12) -0.0027(9) 0.0066(10) -0.0041(9)
C5 0.0201(12) 0.0191(11) 0.0145(12) 0.0020(9) 0.0044(10) 0.0004(9)
C6 0.0235(12) 0.0205(12) 0.0190(13) 0.0025(9) 0.0054(11) 0.0012(10)
C7 0.0212(12) 0.0166(11) 0.0170(13) 0.0015(9) 0.0078(10) 0.0021(9)
C8 0.0217(12) 0.0169(11) 0.0162(12) -0.0027(9) 0.0067(10) 0.0013(9)
C9 0.0224(12) 0.0159(11) 0.0186(13) -0.0023(9) 0.0048(10) -0.0007(9)
C10 0.0202(12) 0.0161(11) 0.0180(13) 0.0006(9) 0.0073(10) 0.0049(9)
C11 0.0269(13) 0.0223(12) 0.0188(13) 0.0002(10) 0.0064(11) -0.0012(10)
C12 0.0376(15) 0.0243(13) 0.0176(13) -0.0025(10) 0.0045(12) -0.0002(11)
C13 0.0376(15) 0.0309(14) 0.0150(13) 0.0030(10) 0.0109(12) 0.0088(12)
C14 0.0262(13) 0.0287(13) 0.0217(14) 0.0072(10) 0.0104(11) 0.0047(11)
C15 0.0220(12) 0.0191(11) 0.0173(13) 0.0013(9) 0.0054(10) 0.0014(10)
C16 0.0175(11) 0.0192(11) 0.0155(12) 0.0019(9) 0.0041(10) -0.0021(9)
C17 0.0192(12) 0.0225(12) 0.0221(13) 0.0043(10) 0.0084(11) -0.0005(10)
C18 0.0192(12) 0.0312(14) 0.0200(14) 0.0084(10) 0.0045(11) 0.0010(10)
C19 0.0197(12) 0.0372(15) 0.0169(13) 0.0024(10) 0.0033(11) -0.0069(11)
C20 0.0260(13) 0.0246(13) 0.0224(14) -0.0035(10) 0.0105(11) -0.0074(10)
C21 0.0194(12) 0.0213(12) 0.0185(13) 0.0009(9) 0.0069(10) -0.0040(10)
C22 0.0263(13) 0.0215(12) 0.0276(15) 0.0053(10) 0.0100(12) 0.0043(10)
C23 0.0341(16) 0.0509(18) 0.0179(15) 0.0004(12) 0.0049(13) -0.0049(14)
C24 0.0310(14) 0.0181(12) 0.0236(14) -0.0014(10) 0.0099(12) 0.0013(10)
C25 0.0318(13) 0.0115(11) 0.0220(13) 0.0000(9) 0.0146(11) 0.0006(10)
C26 0.0324(14) 0.0110(11) 0.0227(13) 0.0019(9) 0.0098(11) 0.0049(10)
C27 0.0443(17) 0.0188(12) 0.0215(14) 0.0030(10) 0.0108(13) 0.0050(11)
C28 0.0545(18) 0.0161(12) 0.0291(15) 0.0023(10) 0.0246(14) 0.0005(12)
C29 0.0413(16) 0.0160(12) 0.0356(16) -0.0029(10) 0.0256(14) -0.0044(11)
C30 0.0309(14) 0.0138(11) 0.0266(14) -0.0027(9) 0.0151(12) -0.0018(10)
C31 0.0299(14) 0.0202(12) 0.0246(14) 0.0016(10) 0.0060(12) 0.0055(11)
C32 0.075(2) 0.0380(17) 0.0356(18) 0.0051(14) 0.0331(18) -0.0037(16)
C33 0.0281(14) 0.0345(15) 0.0304(16) -0.0041(12) 0.0127(12) -0.0067(12)
C34 0.0208(12) 0.0213(12) 0.0196(13) -0.0016(9) 0.0082(10) 0.0021(10)
C35 0.0255(13) 0.0205(12) 0.0256(14) -0.0008(10) 0.0095(11) 0.0014(10)
C36 0.0354(15) 0.0202(13) 0.0308(16) -0.0060(10) 0.0139(13) 0.0011(11)
C37 0.0331(15) 0.0282(14) 0.0270(15) -0.0013(11) 0.0163(12) 0.0046(11)
C38 0.0254(13) 0.0277(13) 0.0258(14) 0.0018(10) 0.0133(12) 0.0002(11)
C39 0.0203(12) 0.0218(12) 0.0210(13) -0.0027(10) 0.0067(10) 0.0005(10)
C40 0.0404(16) 0.0203(13) 0.0380(17) -0.0037(11) 0.0216(14) -0.0048(11)
C41 0.058(2) 0.0379(17) 0.044(2) -0.0083(14) 0.0331(17) 0.0020(15)
C42 0.0318(14) 0.0244(13) 0.0349(16) -0.0065(11) 0.0182(13) -0.0078(11)
C43 0.024(4) 0.031(4) 0.017(3) 0.007(3) 0.001(3) 0.012(3)
C44 0.021(3) 0.024(4) 0.020(4) 0.001(3) 0.011(3) 0.003(3)
C45 0.033(3) 0.036(4) 0.039(4) 0.014(3) 0.010(3) 0.014(3)
C46 0.044(3) 0.049(4) 0.049(4) 0.029(3) 0.013(3) 0.017(3)
C47 0.049(3) 0.062(5) 0.049(4) 0.035(4) 0.026(3) 0.014(3)
C48 0.035(3) 0.050(4) 0.032(3) 0.017(3) 0.018(3) 0.012(3)
C49 0.0247(13) 0.0243(13) 0.0262(14) -0.0072(10) 0.0144(11) -0.0027(10)
C50 0.0284(15) 0.0445(18) 0.0419(19) -0.0203(14) 0.0041(14) 0.0045(13)
C51 0.0291(17) 0.058(2) 0.082(3) -0.047(2) 0.0165(18) -0.0115(16)
C52 0.047(2) 0.0319(17) 0.098(3) -0.0307(19) 0.048(2) -0.0158(16)
C53 0.059(2) 0.0221(14) 0.064(2) -0.0069(14) 0.0451(19) -0.0080(14)
C54 0.0419(16) 0.0231(13) 0.0345(16) -0.0037(11) 0.0216(14) -0.0042(12)
C55 0.0236(12) 0.0175(11) 0.0182(13) 0.0027(9) 0.0077(10) 0.0022(10)
C56 0.0290(14) 0.0215(12) 0.0211(14) -0.0037(10) 0.0094(11) -0.0020(10)
C57 0.0310(14) 0.0250(13) 0.0297(15) -0.0034(11) 0.0168(12) -0.0009(11)
C58 0.0263(14) 0.0300(14) 0.0349(16) 0.0008(12) 0.0136(12) -0.0025(11)
C59 0.0311(14) 0.0270(14) 0.0329(16) -0.0075(11) 0.0122(13) -0.0085(11)
C60 0.0317(14) 0.0205(12) 0.0244(14) -0.0032(10) 0.0118(12) -0.0006(11)
C101 0.139(8) 0.254(13) 0.185(11) -0.024(10) 0.068(7) 0.079(9)
C102 0.164(9) 0.273(13) 0.217(11) -0.060(11) 0.074(8) 0.093(10)
C103 0.213(10) 0.286(14) 0.253(13) -0.012(12) 0.060(10) 0.058(11)
C104 0.232(11) 0.290(14) 0.280(13) 0.021(12) 0.042(10) 0.042(12)
C105 0.232(11) 0.292(14) 0.284(13) -0.005(12) 0.036(10) 0.057(12)
C106 0.175(9) 0.269(12) 0.232(11) -0.021(11) 0.043(8) 0.071(10)
C107 0.090(7) 0.203(11) 0.114(8) 0.030(8) 0.043(6) -0.005(8)
C111 0.064(6) 0.143(8) 0.079(7) -0.023(6) 0.027(5) -0.024(6)
C112 0.077(7) 0.133(8) 0.100(8) 0.008(7) 0.009(6) -0.020(7)
C113 0.057(6) 0.090(7) 0.079(7) 0.001(6) -0.003(5) -0.006(5)
C114 0.033(4) 0.084(6) 0.042(5) 0.014(4) 0.009(4) -0.026(4)
C115 0.044(5) 0.104(7) 0.090(7) -0.036(6) -0.003(5) 0.009(5)
C116 0.049(5) 0.113(7) 0.098(7) -0.034(6) 0.006(5) -0.003(6)
C117 0.084(9) 0.211(13) 0.082(9) -0.029(10) 0.028(7) -0.006(10)
C43A 0.032(7) 0.034(7) 0.028(7) 0.007(5) 0.025(5) 0.001(5)
C44A 0.038(8) 0.030(8) 0.035(8) 0.012(6) 0.011(7) 0.008(7)
C45A 0.034(6) 0.044(9) 0.044(7) 0.018(6) 0.023(6) 0.014(6)
C46A 0.045(6) 0.056(8) 0.045(6) 0.029(6) 0.017(5) 0.019(6)
C47A 0.049(6) 0.064(8) 0.034(6) 0.028(5) 0.023(5) 0.021(6)
C48A 0.041(6) 0.049(7) 0.027(5) 0.013(5) 0.018(4) 0.017(5)

loop_
_atom_type_symbol
_atom_type_description
_atom_type_scat_dispersion_real
_atom_type_scat_dispersion_imag
_atom_type_scat_source
C C 0.0033 0.0016 'International Tables Vol C Tables 4.2.6.8 and 6.1.1.4'
H H 0.0000 0.0000 'International Tables Vol C Tables 4.2.6.8 and 6.1.1.4'
B B 0.0013 0.0007 'International Tables Vol C Tables 4.2.6.8 and 6.1.1.4'
N N 0.0061 0.0033 'International Tables Vol C Tables 4.2.6.8 and 6.1.1.4'
P P 0.1023 0.0942 'International Tables Vol C Tables 4.2.6.8 and 6.1.1.4'
Fe Fe 0.3463 0.8444 'International Tables Vol C Tables 4.2.6.8 and 6.1.1.4'

loop_
_geom_angle_atom_site_label_1
_geom_angle_atom_site_label_2
_geom_angle_atom_site_label_3
_geom_angle
N7 Fe1 C7 120.42(10)
N7 Fe1 C4 136.49(10)
C7 Fe1 C4 87.31(9)
N7 Fe1 C1 121.15(10)
C7 Fe1 C1 86.27(9)
C4 Fe1 C1 91.04(9)
N7 P1 C43A 113.7(10)
N7 P1 C55 114.64(12)
C43A P1 C55 102.8(7)
N7 P1 C49 114.18(12)
C43A P1 C49 105.2(14)
C55 P1 C49 105.09(11)
N7 P1 C43 112.7(5)
C55 P1 C43 104.3(4)
C49 P1 C43 104.9(6)
C1 N1 C2 109.59(19)
C1 N1 B1 120.25(19)
C2 N1 B1 129.2(2)
C1 N2 C3 110.3(2)
C1 N2 C16 126.3(2)
C3 N2 C16 123.4(2)
C4 N3 C5 109.3(2)
C4 N3 B1 123.34(19)
C5 N3 B1 126.8(2)
C4 N4 C6 110.6(2)
C4 N4 C34 123.1(2)
C6 N4 C34 126.0(2)
C7 N5 C8 109.51(19)
C7 N5 B1 119.96(19)
C8 N5 B1 129.3(2)
C7 N6 C9 110.6(2)
C7 N6 C25 123.8(2)
C9 N6 C25 125.53(19)
P1 N7 Fe1 161.36(15)
N3 B1 N5 106.75(19)
N3 B1 N1 108.57(18)
N5 B1 N1 103.82(18)
N3 B1 C10 109.06(19)
N5 B1 C10 115.05(19)
N1 B1 C10 113.2(2)
N1 C1 N2 105.3(2)
N1 C1 Fe1 118.50(16)
N2 C1 Fe1 135.78(18)
C3 C2 N1 108.0(2)
C3 C2 H2A 126.0
N1 C2 H2A 126.0
C2 C3 N2 106.8(2)
C2 C3 H3A 126.6
N2 C3 H3A 126.6
N4 C4 N3 105.7(2)
N4 C4 Fe1 137.91(18)
N3 C4 Fe1 115.84(16)
C6 C5 N3 108.4(2)
C6 C5 H5A 125.8
N3 C5 H5A 125.8
C5 C6 N4 106.0(2)
C5 C6 H6A 127.0
N4 C6 H6A 127.0
N6 C7 N5 105.11(19)
N6 C7 Fe1 134.28(18)
N5 C7 Fe1 118.53(16)
C9 C8 N5 108.2(2)
C9 C8 H8A 125.9
N5 C8 H8A 125.9
C8 C9 N6 106.5(2)
C8 C9 H9A 126.8
N6 C9 H9A 126.8
C11 C10 C15 115.3(2)
C11 C10 B1 122.9(2)
C15 C10 B1 121.6(2)
C12 C11 C10 122.2(2)
C12 C11 H11A 118.9
C10 C11 H11A 118.9
C13 C12 C11 120.7(2)
C13 C12 H12A 119.7
C11 C12 H12A 119.7
C14 C13 C12 118.7(2)
C14 C13 H13A 120.6
C12 C13 H13A 120.6
C15 C14 C13 120.1(2)
C15 C14 H14A 119.9
C13 C14 H14A 119.9
C14 C15 C10 122.7(2)
C14 C15 H15A 118.6
C10 C15 H15A 118.6
C21 C16 C17 121.4(2)
C21 C16 N2 119.5(2)
C17 C16 N2 119.0(2)
C18 C17 C16 118.2(2)
C18 C17 C22 119.2(2)
C16 C17 C22 122.6(2)
C19 C18 C17 121.8(2)
C19 C18 H18A 119.1
C17 C18 H18A 119.1
C18 C19 C20 118.2(2)
C18 C19 C23 121.2(3)
C20 C19 C23 120.5(3)
C21 C20 C19 122.5(2)
C21 C20 H20A 118.7
C19 C20 H20A 118.7
C20 C21 C16 117.7(2)
C20 C21 C24 120.5(2)
C16 C21 C24 121.7(2)
C17 C22 H22A 109.5
C17 C22 H22B 109.5
H22A C22 H22B 109.5
C17 C22 H22C 109.5
H22A C22 H22C 109.5
H22B C22 H22C 109.5
C19 C23 H23A 109.5
C19 C23 H23B 109.5
H23A C23 H23B 109.5
C19 C23 H23C 109.5
H23A C23 H23C 109.5
H23B C23 H23C 109.5
C21 C24 H24A 109.5
C21 C24 H24B 109.5
H24A C24 H24B 109.5
C21 C24 H24C 109.5
H24A C24 H24C 109.5
H24B C24 H24C 109.5
C26 C25 C30 121.9(2)
C26 C25 N6 119.4(2)
C30 C25 N6 118.7(2)
C27 C26 C25 117.9(2)
C27 C26 C31 120.8(2)
C25 C26 C31 121.2(2)
C28 C27 C26 121.9(3)
C28 C27 H27A 119.0
C26 C27 H27A 119.0
C29 C28 C27 118.7(3)
C29 C28 C32 120.7(3)
C27 C28 C32 120.6(3)
C28 C29 C30 121.8(3)
C28 C29 H29A 119.1
C30 C29 H29A 119.1
C29 C30 C25 117.8(2)
C29 C30 C33 120.4(2)
C25 C30 C33 121.8(2)
C26 C31 H31A 109.5
C26 C31 H31B 109.5
H31A C31 H31B 109.5
C26 C31 H31C 109.5
H31A C31 H31C 109.5
H31B C31 H31C 109.5
C28 C32 H32A 109.5
C28 C32 H32B 109.5
H32A C32 H32B 109.5
C28 C32 H32C 109.5
H32A C32 H32C 109.5
H32B C32 H32C 109.5
C30 C33 H33A 109.5
C30 C33 H33B 109.5
H33A C33 H33B 109.5
C30 C33 H33C 109.5
H33A C33 H33C 109.5
H33B C33 H33C 109.5
C39 C34 C35 121.6(2)
C39 C34 N4 119.1(2)
C35 C34 N4 119.3(2)
C36 C35 C34 118.0(2)
C36 C35 C40 120.2(2)
C34 C35 C40 121.6(2)
C35 C36 C37 122.1(2)
C35 C36 H36A 118.9
C37 C36 H36A 118.9
C38 C37 C36 118.2(2)
C38 C37 C41 121.5(3)
C36 C37 C41 120.2(3)
C37 C38 C39 122.0(2)
C37 C38 H38A 119.0
C39 C38 H38A 119.0
C34 C39 C38 118.0(2)
C34 C39 C42 121.5(2)
C38 C39 C42 120.5(2)
C35 C40 H40A 109.5
C35 C40 H40B 109.5
H40A C40 H40B 109.5
C35 C40 H40C 109.5
H40A C40 H40C 109.5
H40B C40 H40C 109.5
C37 C41 H41A 109.5
C37 C41 H41B 109.5
H41A C41 H41B 109.5
C37 C41 H41C 109.5
H41A C41 H41C 109.5
H41B C41 H41C 109.5
C39 C42 H42A 109.5
C39 C42 H42B 109.5
H42A C42 H42B 109.5
C39 C42 H42C 109.5
H42A C42 H42C 109.5
H42B C42 H42C 109.5
C44 C43 C48 120.2(8)
C44 C43 P1 116.9(7)
C48 C43 P1 121.7(7)
C45 C44 C43 119.6(8)
C45 C44 H44A 120.2
C43 C44 H44A 120.2
C46 C45 C44 119.8(8)
C46 C45 H45A 120.1
C44 C45 H45A 120.1
C47 C46 C45 120.4(6)
C47 C46 H46A 119.8
C45 C46 H46A 119.8
C46 C47 C48 120.6(6)
C46 C47 H47A 119.7
C48 C47 H47A 119.7
C47 C48 C43 119.1(6)
C47 C48 H48A 120.4
C43 C48 H48A 120.4
C50 C49 C54 118.6(3)
C50 C49 P1 124.5(2)
C54 C49 P1 116.4(2)
C49 C50 C51 119.8(3)
C49 C50 H50A 120.1
C51 C50 H50A 120.1
C52 C51 C50 120.7(3)
C52 C51 H51A 119.6
C50 C51 H51A 119.6
C51 C52 C53 120.3(3)
C51 C52 H52A 119.8
C53 C52 H52A 119.8
C52 C53 C54 119.6(3)
C52 C53 H53A 120.2
C54 C53 H53A 120.2
C49 C54 C53 120.9(3)
C49 C54 H54A 119.5
C53 C54 H54A 119.5
C60 C55 C56 118.9(2)
C60 C55 P1 116.40(19)
C56 C55 P1 124.75(19)
C57 C56 C55 120.6(2)
C57 C56 H56A 119.7
C55 C56 H56A 119.7
C58 C57 C56 119.8(2)
C58 C57 H57A 120.1
C56 C57 H57A 120.1
C59 C58 C57 120.2(3)
C59 C58 H58A 119.9
C57 C58 H58A 119.9
C58 C59 C60 120.1(3)
C58 C59 H59A 119.9
C60 C59 H59A 119.9
C59 C60 C55 120.4(2)
C59 C60 H60A 119.8
C55 C60 H60A 119.8
C102 C101 C106 120.0
C102 C101 H101 120.0
C106 C101 H101 120.0
C101 C102 C103 120.0
C101 C102 H102 120.0
C103 C102 H102 120.0
C102 C103 C104 120.0
C102 C103 H103 120.0
C104 C103 H103 120.0
C105 C104 C103 120.0
C105 C104 H104 120.0
C103 C104 H104 120.0
C106 C105 C104 120.0
C106 C105 H105 120.0
C104 C105 H105 120.0
C105 C106 C101 120.0
C105 C106 C107 118.8(13)
C101 C106 C107 120.9(13)
C106 C107 H10A 109.5
C106 C107 H10B 109.5
H10A C107 H10B 109.5
C106 C107 H10C 109.5
H10A C107 H10C 109.5
H10B C107 H10C 109.5
C112 C111 C116 120.0
C112 C111 H111 120.0
C116 C111 H111 120.0
C113 C112 C111 120.0
C113 C112 H112 120.0
C111 C112 H112 120.0
C112 C113 C114 120.0
C112 C113 H113 120.0
C114 C113 H113 120.0
C115 C114 C113 120.0
C115 C114 H114 120.0
C113 C114 H114 120.0
C114 C115 C116 120.0
C114 C115 H115 120.0
C116 C115 H115 120.0
C115 C116 C111 120.0
C115 C116 C117 106.6(9)
C111 C116 C117 132.0(9)
C116 C117 H11B 109.5
C116 C117 H11C 109.5
H11B C117 H11C 109.5
C116 C117 H11D 109.5
H11B C117 H11D 109.5
H11C C117 H11D 109.5
C44A C43A C48A 114.5(16)
C44A C43A P1 116.8(13)
C48A C43A P1 126.9(16)
C45A C44A C43A 123.1(17)
C45A C44A H44B 118.4
C43A C44A H44B 118.4
C44A C45A C46A 120.5(16)
C44A C45A H45B 119.7
C46A C45A H45B 119.7
C47A C46A C45A 117.8(12)
C47A C46A H46B 121.1
C45A C46A H46B 121.1
C46A C47A C48A 120.5(11)
C46A C47A H47B 119.7
C48A C47A H47B 119.7
C47A C48A C43A 122.8(13)
C47A C48A H48B 118.6
C43A C48A H48B 118.6

loop_
_geom_bond_atom_site_label_1
_geom_bond_atom_site_label_2
_geom_bond_distance
Fe1 N7 1.853(2)
Fe1 C7 2.071(2)
Fe1 C4 2.073(2)
Fe1 C1 2.076(2)
P1 N7 1.525(2)
P1 C43A 1.74(2)
P1 C55 1.822(3)
P1 C49 1.830(3)
P1 C43 1.868(9)
N1 C1 1.359(3)
N1 C2 1.393(3)
N1 B1 1.578(3)
N2 C1 1.367(3)
N2 C3 1.387(3)
N2 C16 1.437(3)
N3 C4 1.363(3)
N3 C5 1.386(3)
N3 B1 1.573(3)
N4 C4 1.358(3)
N4 C6 1.392(3)
N4 C34 1.443(3)
N5 C7 1.367(3)
N5 C8 1.391(3)
N5 B1 1.577(3)
N6 C7 1.367(3)
N6 C9 1.391(3)
N6 C25 1.435(3)
B1 C10 1.611(4)
C2 C3 1.335(3)
C2 H2A 0.9500
C3 H3A 0.9500
C5 C6 1.349(4)
C5 H5A 0.9500
C6 H6A 0.9500
C8 C9 1.341(3)
C8 H8A 0.9500
C9 H9A 0.9500
C10 C11 1.403(3)
C10 C15 1.408(3)
C11 C12 1.388(4)
C11 H11A 0.9500
C12 C13 1.387(4)
C12 H12A 0.9500
C13 C14 1.385(4)
C13 H13A 0.9500
C14 C15 1.385(4)
C14 H14A 0.9500
C15 H15A 0.9500
C16 C21 1.401(3)
C16 C17 1.402(3)
C17 C18 1.392(4)
C17 C22 1.513(4)
C18 C19 1.387(4)
C18 H18A 0.9500
C19 C20 1.388(4)
C19 C23 1.506(4)
C20 C21 1.388(4)
C20 H20A 0.9500
C21 C24 1.499(3)
C22 H22A 0.9800
C22 H22B 0.9800
C22 H22C 0.9800
C23 H23A 0.9800
C23 H23B 0.9800
C23 H23C 0.9800
C24 H24A 0.9800
C24 H24B 0.9800
C24 H24C 0.9800
C25 C26 1.396(4)
C25 C30 1.400(4)
C26 C27 1.394(4)
C26 C31 1.503(4)
C27 C28 1.387(4)
C27 H27A 0.9500
C28 C29 1.387(4)
C28 C32 1.513(4)
C29 C30 1.397(4)
C29 H29A 0.9500
C30 C33 1.496(4)
C31 H31A 0.9800
C31 H31B 0.9800
C31 H31C 0.9800
C32 H32A 0.9800
C32 H32B 0.9800
C32 H32C 0.9800
C33 H33A 0.9800
C33 H33B 0.9800
C33 H33C 0.9800
C34 C39 1.393(4)
C34 C35 1.399(3)
C35 C36 1.387(4)
C35 C40 1.502(4)
C36 C37 1.391(4)
C36 H36A 0.9500
C37 C38 1.383(4)
C37 C41 1.506(4)
C38 C39 1.397(4)
C38 H38A 0.9500
C39 C42 1.509(3)
C40 H40A 0.9800
C40 H40B 0.9800
C40 H40C 0.9800
C41 H41A 0.9800
C41 H41B 0.9800
C41 H41C 0.9800
C42 H42A 0.9800
C42 H42B 0.9800
C42 H42C 0.9800
C43 C44 1.395(7)
C43 C48 1.398(10)
C44 C45 1.391(8)
C44 H44A 0.9500
C45 C46 1.384(9)
C45 H45A 0.9500
C46 C47 1.382(7)
C46 H46A 0.9500
C47 C48 1.386(7)
C47 H47A 0.9500
C48 H48A 0.9500
C49 C50 1.384(4)
C49 C54 1.392(4)
C50 C51 1.402(5)
C50 H50A 0.9500
C51 C52 1.362(6)
C51 H51A 0.9500
C52 C53 1.371(5)
C52 H52A 0.9500
C53 C54 1.394(4)
C53 H53A 0.9500
C54 H54A 0.9500
C55 C60 1.393(4)
C55 C56 1.396(3)
C56 C57 1.390(4)
C56 H56A 0.9500
C57 C58 1.384(4)
C57 H57A 0.9500
C58 C59 1.382(4)
C58 H58A 0.9500
C59 C60 1.391(4)
C59 H59A 0.9500
C60 H60A 0.9500
C101 C102 1.3900
C101 C106 1.3900
C101 H101 0.9500
C102 C103 1.3900
C102 H102 0.9500
C103 C104 1.3900
C103 H103 0.9500
C104 C105 1.3900
C104 H104 0.9500
C105 C106 1.3900
C105 H105 0.9500
C106 C107 1.572(8)
C107 H10A 0.9800
C107 H10B 0.9800
C107 H10C 0.9800
C111 C112 1.3900
C111 C116 1.3900
C111 H111 0.9500
C112 C113 1.3900
C112 H112 0.9500
C113 C114 1.3900
C113 H113 0.9500
C114 C115 1.3900
C114 H114 0.9500
C115 C116 1.3900
C115 H115 0.9500
C116 C117 1.600(9)
C117 H11B 0.9800
C117 H11C 0.9800
C117 H11D 0.9800
C43A C44A 1.394(14)
C43A C48A 1.400(15)
C44A C45A 1.386(15)
C44A H44B 0.9500
C45A C46A 1.396(14)
C45A H45B 0.9500
C46A C47A 1.378(13)
C46A H46B 0.9500
C47A C48A 1.398(12)
C47A H47B 0.9500
C48A H48B 0.9500

loop_
_geom_torsion_atom_site_label_1
_geom_torsion_atom_site_label_2
_geom_torsion_atom_site_label_3
_geom_torsion_atom_site_label_4
_geom_torsion
C43A P1 N7 Fe1 -168.7(13)
C55 P1 N7 Fe1 73.4(5)
C49 P1 N7 Fe1 -47.9(5)
C43 P1 N7 Fe1 -167.4(7)
C7 Fe1 N7 P1 -136.9(5)
C4 Fe1 N7 P1 -14.2(6)
C1 Fe1 N7 P1 117.6(5)
C4 N3 B1 N5 55.8(3)
C5 N3 B1 N5 -115.0(2)
C4 N3 B1 N1 -55.6(3)
C5 N3 B1 N1 133.6(2)
C4 N3 B1 C10 -179.4(2)
C5 N3 B1 C10 9.9(3)
C7 N5 B1 N3 -52.1(3)
C8 N5 B1 N3 142.2(2)
C7 N5 B1 N1 62.5(3)
C8 N5 B1 N1 -103.2(3)
C7 N5 B1 C10 -173.2(2)
C8 N5 B1 C10 21.1(3)
C1 N1 B1 N3 55.7(3)
C2 N1 B1 N3 -136.8(2)
C1 N1 B1 N5 -57.6(2)
C2 N1 B1 N5 109.9(2)
C1 N1 B1 C10 176.94(19)
C2 N1 B1 C10 -15.6(3)
C2 N1 C1 N2 1.2(2)
B1 N1 C1 N2 170.88(18)
C2 N1 C1 Fe1 -172.23(15)
B1 N1 C1 Fe1 -2.5(3)
C3 N2 C1 N1 -0.5(2)
C16 N2 C1 N1 -178.8(2)
C3 N2 C1 Fe1 171.16(18)
C16 N2 C1 Fe1 -7.1(4)
N7 Fe1 C1 N1 170.40(16)
C7 Fe1 C1 N1 46.79(18)
C4 Fe1 C1 N1 -40.44(18)
N7 Fe1 C1 N2 -0.4(3)
C7 Fe1 C1 N2 -124.0(2)
C4 Fe1 C1 N2 148.7(2)
C1 N1 C2 C3 -1.4(3)
B1 N1 C2 C3 -170.0(2)
N1 C2 C3 N2 1.1(3)
C1 N2 C3 C2 -0.4(3)
C16 N2 C3 C2 178.0(2)
C6 N4 C4 N3 0.2(3)
C34 N4 C4 N3 175.6(2)
C6 N4 C4 Fe1 -170.7(2)
C34 N4 C4 Fe1 4.8(4)
C5 N3 C4 N4 -0.1(3)
B1 N3 C4 N4 -172.2(2)
C5 N3 C4 Fe1 173.16(15)
B1 N3 C4 Fe1 1.0(3)
N7 Fe1 C4 N4 -8.7(3)
C7 Fe1 C4 N4 124.6(3)
C1 Fe1 C4 N4 -149.1(3)
N7 Fe1 C4 N3 -178.98(15)
C7 Fe1 C4 N3 -45.59(18)
C1 Fe1 C4 N3 40.62(18)
C4 N3 C5 C6 -0.1(3)
B1 N3 C5 C6 171.7(2)
N3 C5 C6 N4 0.2(3)
C4 N4 C6 C5 -0.3(3)
C34 N4 C6 C5 -175.5(2)
C9 N6 C7 N5 2.4(3)
C25 N6 C7 N5 -178.9(2)
C9 N6 C7 Fe1 -160.21(19)
C25 N6 C7 Fe1 18.5(4)
C8 N5 C7 N6 -3.1(3)
B1 N5 C7 N6 -171.40(19)
C8 N5 C7 Fe1 162.78(16)
B1 N5 C7 Fe1 -5.5(3)
N7 Fe1 C7 N6 -5.9(3)
C4 Fe1 C7 N6 -150.4(2)
C1 Fe1 C7 N6 118.4(2)
N7 Fe1 C7 N5 -166.71(17)
C4 Fe1 C7 N5 48.76(19)
C1 Fe1 C7 N5 -42.45(18)
C7 N5 C8 C9 2.8(3)
B1 N5 C8 C9 169.6(2)
N5 C8 C9 N6 -1.2(3)
C7 N6 C9 C8 -0.8(3)
C25 N6 C9 C8 -179.4(2)
N3 B1 C10 C11 -90.9(3)
N5 B1 C10 C11 29.0(3)
N1 B1 C10 C11 148.2(2)
N3 B1 C10 C15 84.0(3)
N5 B1 C10 C15 -156.1(2)
N1 B1 C10 C15 -37.0(3)
C15 C10 C11 C12 4.8(4)
B1 C10 C11 C12 180.0(2)
C10 C11 C12 C13 -1.3(4)
C11 C12 C13 C14 -2.4(4)
C12 C13 C14 C15 2.3(4)
C13 C14 C15 C10 1.5(4)
C11 C10 C15 C14 -4.9(4)
B1 C10 C15 C14 179.8(2)
C1 N2 C16 C21 -65.2(3)
C3 N2 C16 C21 116.8(3)
C1 N2 C16 C17 118.2(3)
C3 N2 C16 C17 -59.9(3)
C21 C16 C17 C18 -2.5(4)
N2 C16 C17 C18 174.1(2)
C21 C16 C17 C22 176.0(2)
N2 C16 C17 C22 -7.5(4)
C16 C17 C18 C19 1.5(4)
C22 C17 C18 C19 -177.0(2)
C17 C18 C19 C20 0.7(4)
C17 C18 C19 C23 179.1(2)
C18 C19 C20 C21 -2.1(4)
C23 C19 C20 C21 179.5(2)
C19 C20 C21 C16 1.1(4)
C19 C20 C21 C24 -177.1(2)
C17 C16 C21 C20 1.2(4)
N2 C16 C21 C20 -175.3(2)
C17 C16 C21 C24 179.4(2)
N2 C16 C21 C24 2.9(4)
C7 N6 C25 C26 -76.1(3)
C9 N6 C25 C26 102.4(3)
C7 N6 C25 C30 102.9(3)
C9 N6 C25 C30 -78.7(3)
C30 C25 C26 C27 -0.6(3)
N6 C25 C26 C27 178.4(2)
C30 C25 C26 C31 -178.2(2)
N6 C25 C26 C31 0.7(3)
C25 C26 C27 C28 0.5(4)
C31 C26 C27 C28 178.2(2)
C26 C27 C28 C29 0.1(4)
C26 C27 C28 C32 -179.0(3)
C27 C28 C29 C30 -0.7(4)
C32 C28 C29 C30 178.4(2)
C28 C29 C30 C25 0.7(4)
C28 C29 C30 C33 -178.1(2)
C26 C25 C30 C29 0.0(3)
N6 C25 C30 C29 -179.0(2)
C26 C25 C30 C33 178.8(2)
N6 C25 C30 C33 -0.2(3)
C4 N4 C34 C39 -68.9(3)
C6 N4 C34 C39 105.8(3)
C4 N4 C34 C35 107.9(3)
C6 N4 C34 C35 -77.4(3)
C39 C34 C35 C36 -0.6(4)
N4 C34 C35 C36 -177.3(2)
C39 C34 C35 C40 174.5(3)
N4 C34 C35 C40 -2.2(4)
C34 C35 C36 C37 2.7(4)
C40 C35 C36 C37 -172.4(3)
C35 C36 C37 C38 -2.6(4)
C35 C36 C37 C41 174.0(3)
C36 C37 C38 C39 0.4(4)
C41 C37 C38 C39 -176.2(3)
C35 C34 C39 C38 -1.5(4)
N4 C34 C39 C38 175.2(2)
C35 C34 C39 C42 179.9(2)
N4 C34 C39 C42 -3.4(4)
C37 C38 C39 C34 1.7(4)
C37 C38 C39 C42 -179.8(3)
N7 P1 C43 C44 38.8(16)
C55 P1 C43 C44 163.8(14)
C49 P1 C43 C44 -86.0(15)
N7 P1 C43 C48 -128.9(13)
C43A P1 C43 C48 2(74)
C55 P1 C43 C48 -3.9(16)
C49 P1 C43 C48 106.3(14)
C48 C43 C44 C45 -6(3)
P1 C43 C44 C45 -174.4(14)
C43 C44 C45 C46 4(2)
C44 C45 C46 C47 -1.0(18)
C45 C46 C47 C48 -0.2(13)
C46 C47 C48 C43 -2.0(14)
C44 C43 C48 C47 5(2)
P1 C43 C48 C47 172.6(9)
N7 P1 C49 C50 -116.1(3)
C43A P1 C49 C50 9.4(7)
C55 P1 C49 C50 117.5(3)
C43 P1 C49 C50 7.8(4)
N7 P1 C49 C54 55.2(2)
C43A P1 C49 C54 -179.4(7)
C55 P1 C49 C54 -71.2(2)
C43 P1 C49 C54 179.1(4)
C54 C49 C50 C51 -1.3(4)
P1 C49 C50 C51 169.8(2)
C49 C50 C51 C52 1.6(5)
C50 C51 C52 C53 -0.3(5)
C51 C52 C53 C54 -1.2(5)
C50 C49 C54 C53 -0.2(4)
P1 C49 C54 C53 -172.0(2)
C52 C53 C54 C49 1.5(5)
N7 P1 C55 C60 31.5(2)
C43A P1 C55 C60 -92.4(14)
C49 P1 C55 C60 157.7(2)
C43 P1 C55 C60 -92.2(6)
N7 P1 C55 C56 -148.7(2)
C43A P1 C55 C56 87.3(14)
C49 P1 C55 C56 -22.6(2)
C43 P1 C55 C56 87.5(6)
C60 C55 C56 C57 -0.2(4)
P1 C55 C56 C57 -180.0(2)
C55 C56 C57 C58 0.5(4)
C56 C57 C58 C59 -0.2(4)
C57 C58 C59 C60 -0.3(4)
C58 C59 C60 C55 0.5(4)
C56 C55 C60 C59 -0.2(4)
P1 C55 C60 C59 179.5(2)
C106 C101 C102 C103 0.0
C101 C102 C103 C104 0.0
C102 C103 C104 C105 0.0
C103 C104 C105 C106 0.0
C104 C105 C106 C101 0.0
C104 C105 C106 C107 174.0(13)
C102 C101 C106 C105 0.0
C102 C101 C106 C107 -173.8(13)
C116 C111 C112 C113 0.0
C111 C112 C113 C114 0.0
C112 C113 C114 C115 0.0
C113 C114 C115 C116 0.0
C114 C115 C116 C111 0.0
C114 C115 C116 C117 167.9(9)
C112 C111 C116 C115 0.0
C112 C111 C116 C117 -164.4(11)
N7 P1 C43A C44A 40(4)
C55 P1 C43A C44A 165(3)
C49 P1 C43A C44A -85(3)
N7 P1 C43A C48A -156(3)
C55 P1 C43A C48A -32(4)
C49 P1 C43A C48A 78(3)
C48A C43A C44A C45A 9(6)
P1 C43A C44A C45A 174(4)
C43A C44A C45A C46A -5(6)
C44A C45A C46A C47A 1(4)
C45A C46A C47A C48A -2(3)
C46A C47A C48A C43A 7(3)
C44A C43A C48A C47A -10(4)
P1 C43A C48A C47A -174(2)
